data_7111121
loop_
_publ_author_name
'Braunstein, Pierre'
'Durand, J\'er\^ome'
'Knorr, Michael'
'Strohmann, Carsten'

_publ_section_title
;
 Heterobimetallic intermediates in alkene insertion reactions into a
 Pd--acetyl bond
;
_journal_issue 2
_journal_name_full 'Chemical Communications'
_journal_page_first 211
_journal_paper_doi 10.1039/b007171o
_journal_year 2001
_chemical_formula_sum 'C30 H25 Cl Fe O4 P2 Pd'
_chemical_formula_weight 709.14
_chemical_name_systematic
;
  ?
;
_space_group_IT_number 14
_symmetry_cell_setting monoclinic
_symmetry_space_group_name_Hall '-P 2ybc'
_symmetry_space_group_name_H-M 'P 1 21/c 1'
_atom_sites_solution_hydrogens geom
_atom_sites_solution_primary direct
_atom_sites_solution_secondary difmap
_audit_creation_method SHELXL
_cell_angle_alpha 90.00
_cell_angle_beta 98.48(2)
_cell_angle_gamma 90.00
_cell_formula_units_Z 4
_cell_length_a 10.931(2)
_cell_length_b 12.0774(15)
_cell_length_c 22.688(3)
_cell_measurement_temperature 173(2)
_cell_volume 2962.5(8)
_computing_structure_refinement 'SHELXL-93 (Sheldrick, 1993)'
_computing_structure_solution 'SHELXS-86 (Sheldrick, 1990)'
_diffrn_ambient_temperature 173(2)
_diffrn_measurement_device 'Stoe IPDS  '
_diffrn_measurement_method 'image plate'
_diffrn_radiation_monochromator graphite
_diffrn_radiation_source 'fine-focus sealed tube'
_diffrn_radiation_type MoK\a
_diffrn_radiation_wavelength 0.71073
_diffrn_reflns_av_R_equivalents 0.0549
_diffrn_reflns_av_sigmaI/netI 0.0394
_diffrn_reflns_limit_h_max 14
_diffrn_reflns_limit_h_min -14
_diffrn_reflns_limit_k_max 15
_diffrn_reflns_limit_k_min -15
_diffrn_reflns_limit_l_max 28
_diffrn_reflns_limit_l_min -29
_diffrn_reflns_number 24209
_diffrn_reflns_theta_max 26.00
_diffrn_reflns_theta_min 2.42
_exptl_absorpt_coefficient_mu 1.328
_exptl_crystal_density_diffrn 1.590
_exptl_crystal_F_000 1424
_exptl_crystal_size_max 0.4
_exptl_crystal_size_mid 0.4
_exptl_crystal_size_min 0.2
_refine_diff_density_max 1.321
_refine_diff_density_min -1.502
_refine_diff_density_rms 0.141
_refine_ls_extinction_method none
_refine_ls_goodness_of_fit_all 1.110
_refine_ls_goodness_of_fit_obs 1.191
_refine_ls_hydrogen_treatment 'riding model'
_refine_ls_matrix_type full
_refine_ls_number_parameters 353
_refine_ls_number_reflns 5810
_refine_ls_number_restraints 0
_refine_ls_restrained_S_all 1.110
_refine_ls_restrained_S_obs 1.191
_refine_ls_R_factor_all 0.0723
_refine_ls_R_factor_obs 0.0599
_refine_ls_shift/esd_max 0.004
_refine_ls_shift/esd_mean 0.001
_refine_ls_structure_factor_coef Fsqd
_refine_ls_weighting_details 'w=1/[\s^2^(Fo^2^)+(0.0991P)^2^+8.3220P] where P=(Fo^2^+2Fc^2^)/3'
_refine_ls_weighting_scheme calc
_refine_ls_wR_factor_all 0.1760
_refine_ls_wR_factor_obs 0.1677
_reflns_number_observed 4643
_reflns_number_total 5811
_reflns_observed_criterion >2sigma(I)
_cod_data_source_file b007171osup1.cif
_cod_data_source_block 1b
_cod_depositor_comments
;
The following automatic conversions were performed:

'_symmetry_cell_setting' value 'Monoclinic' changed to 'monoclinic'
according to /home/saulius/struct/CIF-dictionaries/cif_core.dic
dictionary named 'cif_core.dic' version 2.4.2 from 2011-04-26.

Automatic conversion script
Id: cif_fix_values 1891 2012-01-12 08:04:46Z andrius 

The following automatic conversions were performed:

'_refine_ls_weighting_scheme' value 'calc
w=1/[\s^2^(Fo^2^)+(0.0991P)^2^+8.3220P] where P=(Fo^2^+2Fc^2^)/3' was
changed to 'calc'. New tag '_refine_ls_weighting_details' was
created. The value of the new tag was set to
'w=1/[\s^2^(Fo^2^)+(0.0991P)^2^+8.3220P] where P=(Fo^2^+2Fc^2^)/3'.

Automatic conversion script
Id: cif_fix_values 3143 2015-03-26 13:38:13Z robertas 
;
_cod_original_cell_volume 2962.5(7)
_cod_original_sg_symbol_H-M P2(1)/c
_cod_database_code 7111121

loop_
_symmetry_equiv_pos_as_xyz
'x, y, z'
'-x, y+1/2, -z+1/2'
'-x, -y, -z'
'x, -y-1/2, z-1/2'

loop_
_atom_site_aniso_label
_atom_site_aniso_U_11
_atom_site_aniso_U_22
_atom_site_aniso_U_33
_atom_site_aniso_U_23
_atom_site_aniso_U_13
_atom_site_aniso_U_12
Pd 0.0272(3) 0.0288(3) 0.0351(3) -0.0015(2) 0.0041(2) 0.0008(2)
Fe 0.0219(4) 0.0311(4) 0.0193(4) 0.0017(3) 0.0022(3) 0.0041(3)
P1 0.0296(7) 0.0276(7) 0.0230(6) 0.0010(5) 0.0048(5) 0.0014(5)
P2 0.0226(6) 0.0249(7) 0.0280(7) 0.0007(5) 0.0030(5) 0.0012(5)
Cl 0.0380(8) 0.0451(9) 0.0573(10) -0.0062(7) -0.0011(7) 0.0047(7)
O1 0.110(5) 0.061(4) 0.070(4) -0.028(3) -0.024(4) 0.006(4)
O2 0.060(3) 0.083(4) 0.037(3) -0.008(3) -0.002(3) -0.001(3)
O3 0.043(3) 0.073(3) 0.051(3) 0.017(3) 0.019(2) -0.014(2)
O4 0.054(3) 0.038(2) 0.039(2) 0.010(2) 0.012(2) -0.007(2)
C1 0.054(4) 0.050(4) 0.042(4) 0.004(3) -0.001(3) 0.012(3)
C2 0.069(5) 0.045(4) 0.028(3) -0.012(3) 0.021(3) -0.005(4)
C3 0.042(4) 0.054(4) 0.053(4) -0.001(3) 0.002(3) 0.001(3)
C4 0.043(3) 0.045(4) 0.042(3) 0.001(3) 0.004(3) 0.010(3)
C5 0.046(4) 0.038(3) 0.053(4) -0.008(3) -0.001(3) 0.017(3)
C6 0.038(3) 0.031(3) 0.030(3) 0.001(2) 0.001(2) -0.003(2)
C7 0.092(6) 0.048(4) 0.032(3) -0.004(3) 0.015(3) -0.034(4)
C9 0.081(5) 0.032(3) 0.060(5) -0.003(3) -0.007(4) -0.018(4)
C8 0.116(8) 0.057(5) 0.043(4) 0.009(4) 0.006(4) -0.045(5)
C10 0.070(5) 0.051(4) 0.065(5) -0.024(4) 0.021(4) -0.016(4)
C11 0.060(4) 0.044(4) 0.044(4) -0.011(3) 0.021(3) -0.010(3)
C12 0.039(3) 0.028(3) 0.025(3) -0.002(2) 0.005(2) -0.004(2)
C13 0.055(4) 0.034(3) 0.032(3) 0.003(2) 0.013(3) 0.007(3)
C14 0.070(5) 0.045(4) 0.035(3) 0.000(3) 0.025(3) -0.007(3)
C15 0.048(4) 0.059(4) 0.054(4) -0.014(3) 0.024(3) -0.010(3)
C16 0.042(4) 0.078(5) 0.047(4) -0.003(4) 0.012(3) 0.010(4)
C17 0.041(3) 0.057(4) 0.036(3) 0.003(3) 0.012(3) 0.013(3)
C18 0.032(3) 0.026(3) 0.022(2) 0.001(2) 0.002(2) 0.003(2)
C19 0.028(3) 0.032(3) 0.028(3) 0.002(2) 0.002(2) -0.002(2)
C20 0.032(3) 0.042(3) 0.063(4) 0.006(3) 0.013(3) 0.005(3)
C21 0.028(3) 0.067(5) 0.091(6) -0.007(4) 0.015(4) 0.002(3)
C22 0.045(4) 0.065(5) 0.065(5) -0.018(4) 0.023(4) -0.021(4)
C23 0.052(4) 0.046(4) 0.040(3) -0.007(3) 0.015(3) -0.021(3)
C24 0.040(3) 0.036(3) 0.033(3) -0.003(2) 0.006(2) -0.003(3)
C25 0.037(3) 0.024(2) 0.032(3) -0.003(2) 0.004(2) 0.002(2)
C26 0.039(3) 0.040(3) 0.038(3) -0.003(3) 0.002(3) -0.012(3)
C27 0.056(4) 0.048(4) 0.038(3) -0.003(3) -0.008(3) -0.011(3)
C28 0.063(4) 0.053(4) 0.027(3) -0.004(3) 0.001(3) 0.000(3)
C29 0.051(4) 0.062(4) 0.032(3) 0.003(3) 0.018(3) -0.002(3)
C30 0.035(3) 0.051(4) 0.027(3) -0.001(3) 0.004(2) -0.002(3)

loop_
_atom_site_label
_atom_site_type_symbol
_atom_site_fract_x
_atom_site_fract_y
_atom_site_fract_z
_atom_site_U_iso_or_equiv
_atom_site_thermal_displace_type
_atom_site_occupancy
_atom_site_calc_flag
_atom_site_refinement_flags
Pd Pd 0.34848(4) 0.95639(4) 0.29976(2) 0.0304(2) Uani 1 d .
Fe Fe 0.42255(6) 1.09972(6) 0.39781(3) 0.0242(2) Uani 1 d .
P1 P 0.26383(13) 1.21675(11) 0.36958(6) 0.0267(3) Uani 1 d .
P2 P 0.18381(12) 1.05671(11) 0.26621(6) 0.0252(3) Uani 1 d .
Cl Cl 0.51842(15) 0.83566(14) 0.32383(8) 0.0476(4) Uani 1 d .
O1 O 0.4907(7) 1.2399(5) 0.5007(3) 0.084(2) Uani 1 d .
O2 O 0.6493(6) 0.9831(6) 0.4392(2) 0.0611(14) Uani 1 d .
O3 O 0.5273(4) 1.1538(5) 0.2882(2) 0.0545(13) Uani 1 d .
O4 O 0.2713(4) 0.9038(4) 0.4275(2) 0.0433(10) Uani 1 d .
C1 C 0.4634(7) 1.1867(6) 0.4599(3) 0.049(2) Uani 1 d .
C2 C 0.5692(8) 1.0187(6) 0.4239(3) 0.046(2) Uani 1 d .
C3 C 0.4801(6) 1.1287(6) 0.3291(3) 0.050(2) Uani 1 d .
C4 C 0.3252(6) 0.9785(6) 0.4126(3) 0.0437(15) Uani 1 d .
C5 C 0.2812(6) 0.8462(5) 0.2331(3) 0.047(2) Uani 1 d .
H5A H 0.2978(42) 0.7703(5) 0.2473(8) 0.070 Uiso 1 calc R
H5B H 0.3220(35) 0.8593(28) 0.1981(9) 0.070 Uiso 1 calc R
H5C H 0.1918(10) 0.8567(29) 0.2223(16) 0.070 Uiso 1 calc R
C6 C 0.3077(5) 1.3637(5) 0.3758(2) 0.0333(12) Uani 1 d .
C7 C 0.3620(8) 1.4162(6) 0.3318(3) 0.056(2) Uani 1 d .
H7 H 0.3742(8) 1.3769(6) 0.2968(3) 0.068 Uiso 1 calc R
C9 C 0.3846(8) 1.5828(6) 0.3902(3) 0.059(2) Uani 1 d .
H9 H 0.4089(8) 1.6582(6) 0.3945(3) 0.071 Uiso 1 calc R
C8 C 0.3984(10) 1.5263(7) 0.3389(3) 0.072(3) Uani 1 d .
H8 H 0.4331(10) 1.5627(7) 0.3082(3) 0.087 Uiso 1 calc R
C10 C 0.3360(8) 1.5307(7) 0.4346(4) 0.061(2) Uani 1 d .
H10 H 0.3288(8) 1.5688(7) 0.4705(4) 0.073 Uiso 1 calc R
C11 C 0.2970(7) 1.4217(6) 0.4272(3) 0.048(2) Uani 1 d .
H11 H 0.2621(7) 1.3862(6) 0.4581(3) 0.058 Uiso 1 calc R
C12 C 0.1298(5) 1.2097(5) 0.4091(2) 0.0308(11) Uani 1 d .
C13 C 0.1323(6) 1.1466(5) 0.4606(3) 0.0396(14) Uani 1 d .
H13 H 0.2049(6) 1.1064(5) 0.4757(3) 0.047 Uiso 1 calc R
C14 C 0.0297(7) 1.1417(6) 0.4901(3) 0.048(2) Uani 1 d .
H14 H 0.0319(7) 1.0984(6) 0.5252(3) 0.058 Uiso 1 calc R
C15 C -0.0752(7) 1.2003(6) 0.4680(3) 0.052(2) Uani 1 d .
H15 H -0.1461(7) 1.1958(6) 0.4876(3) 0.062 Uiso 1 calc R
C16 C -0.0786(7) 1.2651(7) 0.4179(3) 0.055(2) Uani 1 d .
H16 H -0.1507(7) 1.3066(7) 0.4036(3) 0.066 Uiso 1 calc R
C17 C 0.0237(6) 1.2695(6) 0.3884(3) 0.0440(15) Uani 1 d .
H17 H 0.0212(6) 1.3140(6) 0.3537(3) 0.053 Uiso 1 calc R
C18 C 0.2013(5) 1.2014(4) 0.2902(2) 0.0266(11) Uani 1 d .
H18A H 0.1197(5) 1.2383(4) 0.2824(2) 0.032 Uiso 1 calc R
H18B H 0.2571(5) 1.2394(4) 0.2661(2) 0.032 Uiso 1 calc R
C19 C 0.0419(5) 1.0083(5) 0.2902(2) 0.0297(11) Uani 1 d .
C20 C -0.0649(6) 1.0715(6) 0.2837(3) 0.045(2) Uani 1 d .
H20 H -0.0667(6) 1.1417(6) 0.2647(3) 0.054 Uiso 1 calc R
C21 C -0.1692(6) 1.0323(7) 0.3050(4) 0.061(2) Uani 1 d .
H21 H -0.2420(6) 1.0762(7) 0.3007(4) 0.074 Uiso 1 calc R
C22 C -0.1683(7) 0.9308(7) 0.3322(4) 0.057(2) Uani 1 d .
H22 H -0.2404(7) 0.9046(7) 0.3465(4) 0.068 Uiso 1 calc R
C23 C -0.0636(6) 0.8670(6) 0.3387(3) 0.045(2) Uani 1 d .
H23 H -0.0630(6) 0.7968(6) 0.3577(3) 0.054 Uiso 1 calc R
C24 C 0.0419(6) 0.9049(5) 0.3177(3) 0.0363(13) Uani 1 d .
H24 H 0.1143(6) 0.8604(5) 0.3220(3) 0.044 Uiso 1 calc R
C25 C 0.1523(5) 1.0736(5) 0.1854(3) 0.0310(12) Uani 1 d .
C26 C 0.0376(6) 1.0539(5) 0.1522(3) 0.0394(14) Uani 1 d .
H26 H -0.0293(6) 1.0295(5) 0.1712(3) 0.047 Uiso 1 calc R
C27 C 0.0205(7) 1.0701(6) 0.0905(3) 0.049(2) Uani 1 d .
H27 H -0.0582(7) 1.0565(6) 0.0676(3) 0.059 Uiso 1 calc R
C28 C 0.1169(7) 1.1054(6) 0.0627(3) 0.048(2) Uani 1 d .
H28 H 0.1043(7) 1.1161(6) 0.0207(3) 0.058 Uiso 1 calc R
C29 C 0.2305(7) 1.1255(6) 0.0947(3) 0.047(2) Uani 1 d .
H29 H 0.2969(7) 1.1496(6) 0.0752(3) 0.057 Uiso 1 calc R
C30 C 0.2482(6) 1.1102(5) 0.1567(3) 0.0375(13) Uani 1 d .
H30 H 0.3268(6) 1.1250(5) 0.1792(3) 0.045 Uiso 1 calc R

loop_
_atom_type_symbol
_atom_type_description
_atom_type_scat_dispersion_real
_atom_type_scat_dispersion_imag
_atom_type_scat_source
C C 0.0033 0.0016 'International Tables Vol C Tables 4.2.6.8 and 6.1.1.4'
H H 0.0000 0.0000 'International Tables Vol C Tables 4.2.6.8 and 6.1.1.4'
O O 0.0106 0.0060 'International Tables Vol C Tables 4.2.6.8 and 6.1.1.4'
P P 0.1023 0.0942 'International Tables Vol C Tables 4.2.6.8 and 6.1.1.4'
Fe Fe 0.3463 0.8444 'International Tables Vol C Tables 4.2.6.8 and 6.1.1.4'
Pd Pd -0.9988 1.0072 'International Tables Vol C Tables 4.2.6.8 and 6.1.1.4'
Cl Cl 0.1484 0.1585 'International Tables Vol C Tables 4.2.6.8 and 6.1.1.4'

loop_
_geom_angle_atom_site_label_1
_geom_angle_atom_site_label_2
_geom_angle_atom_site_label_3
_geom_angle
C5 Pd P2 85.2(2)
C5 Pd Cl 87.4(2)
P2 Pd Cl 172.42(6)
C5 Pd C3 147.0(3)
P2 Pd C3 92.4(2)
Cl Pd C3 92.8(2)
C5 Pd C4 134.8(3)
P2 Pd C4 95.11(15)
Cl Pd C4 91.34(15)
C3 Pd C4 78.2(2)
C5 Pd Fe 174.3(2)
P2 Pd Fe 93.40(4)
Cl Pd Fe 94.10(5)
C3 Pd Fe 38.5(2)
C4 Pd Fe 39.7(2)
C1 Fe C3 119.8(4)
C1 Fe C4 114.1(3)
C3 Fe C4 126.1(3)
C1 Fe C2 87.4(3)
C3 Fe C2 89.0(3)
C4 Fe C2 91.0(3)
C1 Fe P1 87.0(2)
C3 Fe P1 89.1(2)
C4 Fe P1 96.2(2)
C2 Fe P1 172.3(2)
C1 Fe Pd 177.7(3)
C3 Fe Pd 62.3(2)
C4 Fe Pd 63.8(2)
C2 Fe Pd 93.5(2)
P1 Fe Pd 92.35(4)
C12 P1 C6 103.1(3)
C12 P1 C18 105.5(2)
C6 P1 C18 103.2(2)
C12 P1 Fe 118.0(2)
C6 P1 Fe 113.7(2)
C18 P1 Fe 111.9(2)
C19 P2 C25 107.1(3)
C19 P2 C18 105.9(3)
C25 P2 C18 100.8(2)
C19 P2 Pd 114.1(2)
C25 P2 Pd 115.5(2)
C18 P2 Pd 112.1(2)
O1 C1 Fe 178.0(6)
O2 C2 Fe 174.5(7)
O3 C3 Fe 172.7(6)
O3 C3 Pd 107.6(5)
Fe C3 Pd 79.2(3)
O4 C4 Fe 173.1(6)
O4 C4 Pd 109.5(5)
Fe C4 Pd 76.4(2)
C11 C6 C7 118.3(6)
C11 C6 P1 120.1(5)
C7 C6 P1 121.3(5)
C6 C7 C8 119.8(7)
C10 C9 C8 120.0(7)
C9 C8 C7 120.6(7)
C9 C10 C11 119.7(7)
C6 C11 C10 121.5(7)
C17 C12 C13 118.7(6)
C17 C12 P1 120.0(4)
C13 C12 P1 121.3(5)
C14 C13 C12 120.7(6)
C15 C14 C13 119.3(6)
C16 C15 C14 120.8(6)
C15 C16 C17 119.7(7)
C16 C17 C12 120.7(6)
P2 C18 P1 113.3(3)
C20 C19 C24 119.0(5)
C20 C19 P2 122.3(5)
C24 C19 P2 118.6(4)
C19 C20 C21 119.9(7)
C22 C21 C20 120.7(7)
C23 C22 C21 120.1(7)
C22 C23 C24 120.0(7)
C23 C24 C19 120.2(6)
C30 C25 C26 119.1(5)
C30 C25 P2 117.6(4)
C26 C25 P2 123.3(5)
C25 C26 C27 119.8(6)
C28 C27 C26 120.3(6)
C29 C28 C27 120.7(6)
C28 C29 C30 119.4(6)
C25 C30 C29 120.7(6)

loop_
_geom_bond_atom_site_label_1
_geom_bond_atom_site_label_2
_geom_bond_distance
Pd C5 2.066(6)
Pd P2 2.2098(14)
Pd Cl 2.361(2)
Pd C3 2.562(8)
Pd C4 2.623(7)
Pd Fe 2.8408(9)
Fe C1 1.761(7)
Fe C3 1.799(8)
Fe C4 1.869(8)
Fe C2 1.897(9)
Fe P1 2.256(2)
P1 C12 1.829(6)
P1 C6 1.838(6)
P1 C18 1.839(5)
P2 C19 1.815(6)
P2 C25 1.826(6)
P2 C18 1.831(5)
O1 C1 1.131(9)
O2 C2 0.991(9)
O3 C3 1.166(9)
O4 C4 1.155(8)
C6 C11 1.380(9)
C6 C7 1.388(9)
C7 C8 1.391(10)
C9 C10 1.361(11)
C9 C8 1.376(12)
C10 C11 1.386(10)
C12 C17 1.389(9)
C12 C13 1.391(8)
C13 C14 1.390(9)
C14 C15 1.378(11)
C15 C16 1.377(11)
C16 C17 1.385(9)
C19 C20 1.384(8)
C19 C24 1.395(8)
C20 C21 1.385(10)
C21 C22 1.372(12)
C22 C23 1.369(11)
C23 C24 1.389(9)
C25 C30 1.386(9)
C25 C26 1.385(8)
C26 C27 1.398(9)
C27 C28 1.373(11)
C28 C29 1.364(10)
C29 C30 1.404(8)
